data_7107878
loop_
_publ_author_name
'Tomoya Ishizuka'
'Muniappan Sankar'
'Yusuke Yamada'
'Shunichi Fukuzumi'
'Takahiko Kojima'

_publ_section_title
;
 Porphyrin nanochannels reinforced by hydrogen bonding
;
_journal_name_full Chem.Commun.
_journal_page_first 6481
_journal_paper_doi 10.1039/c2cc31142a
_journal_volume 48
_journal_year 2012
_chemical_formula_sum 'C107 H103 Cl2 N4 O18.5'
_chemical_formula_weight 1811.83
_chemical_name_systematic
;
?
;
_space_group_IT_number 14
_symmetry_cell_setting monoclinic
_symmetry_space_group_name_Hall '-P 2yn'
_symmetry_space_group_name_H-M 'P 1 21/n 1'
_atom_sites_solution_hydrogens geom
_atom_sites_solution_primary direct
_atom_sites_solution_secondary difmap
_audit_creation_method SHELXL-97
_cell_angle_alpha 90.00
_cell_angle_beta 115.546(2)
_cell_angle_gamma 90.00
_cell_formula_units_Z 4
_cell_length_a 20.917(4)
_cell_length_b 21.983(4)
_cell_length_c 22.099(4)
_cell_measurement_temperature 120(2)
_cell_volume 9168(3)
_computing_cell_refinement 'SAINT V7.68A (Bruker AXS, 2009)'
_computing_data_collection 'Bruker Instrument Service v2009, 11, 0, 0'
_computing_data_reduction 'SAINT V7.68A (Bruker AXS, 2009)'
_computing_molecular_graphics 'Yadokari-XG 2009'
_computing_publication_material 'Mercury CSD 3.0.1'
_computing_structure_refinement 'SHELXL-97 (Sheldrick, 1997)'
_computing_structure_solution 'SHELXS-97 (Sheldrick, 1990)'
_diffrn_ambient_temperature 120(2)
_diffrn_measured_fraction_theta_full 0.995
_diffrn_measured_fraction_theta_max 0.995
_diffrn_measurement_device_type 'Bruker APEXII'
_diffrn_measurement_method '2\q scans'
_diffrn_radiation_monochromator graphite
_diffrn_radiation_source 'fine-focus sealed tube'
_diffrn_radiation_type MoK\a
_diffrn_radiation_wavelength 0.71073
_diffrn_reflns_av_R_equivalents 0.0559
_diffrn_reflns_av_sigmaI/netI 0.0731
_diffrn_reflns_limit_h_max 21
_diffrn_reflns_limit_h_min -20
_diffrn_reflns_limit_k_max 23
_diffrn_reflns_limit_k_min -22
_diffrn_reflns_limit_l_max 14
_diffrn_reflns_limit_l_min -23
_diffrn_reflns_number 32702
_diffrn_reflns_theta_full 21.97
_diffrn_reflns_theta_max 21.97
_diffrn_reflns_theta_min 1.12
_exptl_absorpt_coefficient_mu 0.145
_exptl_absorpt_correction_T_max 0.9885
_exptl_absorpt_correction_T_min 0.9442
_exptl_absorpt_correction_type multi-scan
_exptl_absorpt_process_details 'SADABS V2008/1 (Bruker AXS)'
_exptl_crystal_colour green
_exptl_crystal_density_diffrn 1.313
_exptl_crystal_density_method 'not measured'
_exptl_crystal_description prism
_exptl_crystal_F_000 3820
_exptl_crystal_size_max 0.40
_exptl_crystal_size_mid 0.16
_exptl_crystal_size_min 0.08
_platon_squeeze_details
;
Six and a half of EtOH molecules per the asymmetric unit were deleted with the squeeze program
;
_refine_diff_density_max 0.683
_refine_diff_density_min -0.686
_refine_diff_density_rms 0.053
_refine_ls_extinction_method none
_refine_ls_goodness_of_fit_ref 1.019
_refine_ls_hydrogen_treatment constr
_refine_ls_matrix_type full
_refine_ls_number_parameters 1027
_refine_ls_number_reflns 11141
_refine_ls_number_restraints 0
_refine_ls_restrained_S_all 1.019
_refine_ls_R_factor_all 0.1114
_refine_ls_R_factor_gt 0.0720
_refine_ls_shift/su_max 0.000
_refine_ls_shift/su_mean 0.000
_refine_ls_structure_factor_coef Fsqd
_refine_ls_weighting_details 'calc w=1/[s^2^(Fo^2^)+(0.1188P)^2^+0.0000P] where P=(Fo^2^+2Fc^2^)/3'
_refine_ls_weighting_scheme calc
_refine_ls_wR_factor_gt 0.1900
_refine_ls_wR_factor_ref 0.2090
_reflns_number_gt 6604
_reflns_number_total 11141
_reflns_threshold_expression >2sigma(I)
_cod_data_source_file c2cc31142a.txt
_cod_data_source_block ishi7
_cod_original_formula_sum 'C107 H103 Cl2 N4 O18.50'
_cod_database_code 7107878

loop_
_symmetry_equiv_pos_as_xyz
'x, y, z'
'-x+1/2, y+1/2, -z+1/2'
'-x, -y, -z'
'x-1/2, -y-1/2, z-1/2'

loop_
_atom_site_label
_atom_site_type_symbol
_atom_site_fract_x
_atom_site_fract_y
_atom_site_fract_z
_atom_site_U_iso_or_equiv
_atom_site_adp_type
_atom_site_occupancy
_atom_site_symmetry_multiplicity
_atom_site_calc_flag
_atom_site_refinement_flags
N1 N 0.25624(18) 0.45776(14) 0.46501(15) 0.0310(9) Uani 1 1 d .
H1 H 0.2755 0.4302 0.4966 0.037 Uiso 1 1 calc R
N2 N 0.20583(19) 0.32739(14) 0.44682(16) 0.0325(9) Uani 1 1 d .
H2 H 0.1820 0.3559 0.4562 0.039 Uiso 1 1 calc R
N3 N 0.21015(19) 0.33479(14) 0.58469(15) 0.0334(9) Uani 1 1 d .
H3 H 0.2407 0.3517 0.5721 0.040 Uiso 1 1 calc R
N4 N 0.25464(19) 0.46517(14) 0.59961(16) 0.0344(9) Uani 1 1 d .
H4 H 0.2213 0.4488 0.5634 0.041 Uiso 1 1 calc R
C1 C 0.2515(2) 0.51855(18) 0.4762(2) 0.0323(11) Uani 1 1 d .
C2 C 0.2108(2) 0.54591(17) 0.41292(19) 0.0311(11) Uani 1 1 d .
C3 C 0.1953(2) 0.50245(17) 0.36474(19) 0.0307(10) Uani 1 1 d .
C4 C 0.2264(2) 0.44622(18) 0.39709(19) 0.0304(10) Uani 1 1 d .
C5 C 0.2342(2) 0.39004(18) 0.3708(2) 0.0340(11) Uani 1 1 d .
C6 C 0.2390(2) 0.33478(18) 0.4060(2) 0.0337(11) Uani 1 1 d .
C7 C 0.2755(2) 0.27993(17) 0.4070(2) 0.0316(11) Uani 1 1 d .
C8 C 0.2605(2) 0.23885(17) 0.4467(2) 0.0336(11) Uani 1 1 d .
C9 C 0.2150(2) 0.26922(17) 0.4710(2) 0.0317(11) Uani 1 1 d .
C10 C 0.1833(2) 0.24634(17) 0.5111(2) 0.0318(10) Uani 1 1 d .
C11 C 0.1702(2) 0.28344(17) 0.5558(2) 0.0332(11) Uani 1 1 d .
C12 C 0.1234(2) 0.27514(17) 0.58640(19) 0.0300(10) Uani 1 1 d .
C13 C 0.1384(2) 0.31903(17) 0.63551(19) 0.0310(10) Uani 1 1 d .
C14 C 0.1953(2) 0.35526(18) 0.6353(2) 0.0339(11) Uani 1 1 d .
C15 C 0.2350(2) 0.40187(18) 0.68082(19) 0.0322(11) Uani 1 1 d .
C16 C 0.2714(2) 0.44632(18) 0.66390(19) 0.0315(11) Uani 1 1 d .
C17 C 0.3314(2) 0.48174(17) 0.70672(19) 0.0320(11) Uani 1 1 d .
C18 C 0.3467(2) 0.52271(17) 0.66724(19) 0.0316(11) Uani 1 1 d .
C19 C 0.2967(2) 0.51302(17) 0.5991(2) 0.0307(10) Uani 1 1 d .
C20 C 0.2856(2) 0.54465(17) 0.5410(2) 0.0327(11) Uani 1 1 d .
C21 C 0.1818(2) 0.60904(19) 0.4054(2) 0.0378(11) Uani 1 1 d .
C22 C 0.1390(3) 0.6246(2) 0.4353(3) 0.0555(14) Uani 1 1 d .
H5 H 0.1279 0.5954 0.4609 0.067 Uiso 1 1 calc R
C23 C 0.1115(3) 0.6837(3) 0.4281(3) 0.0732(17) Uani 1 1 d .
H6 H 0.0807 0.6943 0.4479 0.088 Uiso 1 1 calc R
C24 C 0.1293(4) 0.7264(2) 0.3921(3) 0.0720(18) Uani 1 1 d .
H7 H 0.1122 0.7669 0.3884 0.086 Uiso 1 1 calc R
C25 C 0.1701(4) 0.7110(2) 0.3627(3) 0.0772(19) Uani 1 1 d .
H8 H 0.1811 0.7403 0.3370 0.093 Uiso 1 1 calc R
C26 C 0.1968(3) 0.65297(19) 0.3686(3) 0.0568(15) Uani 1 1 d .
H9 H 0.2260 0.6429 0.3471 0.068 Uiso 1 1 calc R
C27 C 0.1435(2) 0.50697(18) 0.2924(2) 0.0366(11) Uani 1 1 d .
C28 C 0.1536(3) 0.5472(2) 0.2489(2) 0.0517(14) Uani 1 1 d .
H10 H 0.1949 0.5717 0.2641 0.062 Uiso 1 1 calc R
C29 C 0.1029(3) 0.5512(2) 0.1833(2) 0.0662(16) Uani 1 1 d .
H11 H 0.1100 0.5787 0.1536 0.079 Uiso 1 1 calc R
C30 C 0.0426(4) 0.5163(3) 0.1602(3) 0.0807(19) Uani 1 1 d .
H12 H 0.0082 0.5196 0.1149 0.097 Uiso 1 1 calc R
C31 C 0.0325(3) 0.4764(3) 0.2034(3) 0.0746(17) Uani 1 1 d .
H13 H -0.0091 0.4521 0.1881 0.090 Uiso 1 1 calc R
C32 C 0.0828(3) 0.4718(2) 0.2691(2) 0.0532(14) Uani 1 1 d .
H14 H 0.0756 0.4441 0.2986 0.064 Uiso 1 1 calc R
C33 C 0.2389(2) 0.38854(18) 0.3066(2) 0.0323(11) Uani 1 1 d .
C34 C 0.2723(2) 0.43563(19) 0.2886(2) 0.0389(12) Uani 1 1 d .
H15 H 0.2935 0.4680 0.3193 0.047 Uiso 1 1 calc R
C35 C 0.2753(3) 0.4363(2) 0.2278(2) 0.0438(12) Uani 1 1 d .
H16 H 0.2964 0.4697 0.2158 0.053 Uiso 1 1 calc R
C36 C 0.2472(3) 0.3878(2) 0.1839(2) 0.0416(12) Uani 1 1 d .
C37 C 0.2164(3) 0.34088(19) 0.2013(2) 0.0449(13) Uani 1 1 d .
H17 H 0.1981 0.3074 0.1716 0.054 Uiso 1 1 calc R
C38 C 0.2111(2) 0.34110(18) 0.2616(2) 0.0382(11) Uani 1 1 d .
H18 H 0.1882 0.3083 0.2722 0.046 Uiso 1 1 calc R
C39 C 0.2504(3) 0.3896(2) 0.1175(2) 0.0477(13) Uani 1 1 d .
C40 C 0.3310(3) 0.27359(19) 0.3827(2) 0.0376(11) Uani 1 1 d .
C41 C 0.3891(3) 0.3105(2) 0.4081(3) 0.0578(14) Uani 1 1 d .
H19 H 0.3929 0.3401 0.4409 0.069 Uiso 1 1 calc R
C42 C 0.4422(3) 0.3060(3) 0.3874(4) 0.0793(19) Uani 1 1 d .
H20 H 0.4814 0.3332 0.4043 0.095 Uiso 1 1 calc R
C43 C 0.4378(4) 0.2628(3) 0.3430(4) 0.087(2) Uani 1 1 d .
H21 H 0.4752 0.2588 0.3296 0.105 Uiso 1 1 calc R
C44 C 0.3806(4) 0.2238(2) 0.3161(3) 0.0729(18) Uani 1 1 d .
H22 H 0.3780 0.1940 0.2840 0.087 Uiso 1 1 calc R
C45 C 0.3275(3) 0.2291(2) 0.3367(2) 0.0523(14) Uani 1 1 d .
H23 H 0.2882 0.2021 0.3194 0.063 Uiso 1 1 calc R
C46 C 0.2957(2) 0.17973(18) 0.4719(2) 0.0397(12) Uani 1 1 d .
C47 C 0.2865(3) 0.1309(2) 0.4288(3) 0.0535(14) Uani 1 1 d .
H24 H 0.2583 0.1354 0.3820 0.064 Uiso 1 1 calc R
C48 C 0.3189(4) 0.0755(2) 0.4546(5) 0.086(2) Uani 1 1 d .
H25 H 0.3145 0.0426 0.4251 0.103 Uiso 1 1 calc R
C49 C 0.3570(4) 0.0681(3) 0.5223(5) 0.100(3) Uani 1 1 d .
H26 H 0.3780 0.0298 0.5397 0.120 Uiso 1 1 calc R
C50 C 0.3654(3) 0.1160(3) 0.5657(4) 0.090(2) Uani 1 1 d .
H27 H 0.3917 0.1109 0.6127 0.108 Uiso 1 1 calc R
C51 C 0.3349(3) 0.1708(2) 0.5397(3) 0.0610(15) Uani 1 1 d .
H28 H 0.3411 0.2039 0.5694 0.073 Uiso 1 1 calc R
C52 C 0.1694(3) 0.18098(19) 0.5091(3) 0.0489(13) Uani 1 1 d .
C53 C 0.1406(3) 0.1502(2) 0.4488(3) 0.0687(17) Uani 1 1 d .
H29 H 0.1260 0.1716 0.4077 0.082 Uiso 1 1 calc R
C54 C 0.1332(4) 0.0866(3) 0.4493(5) 0.106(3) Uani 1 1 d .
H30 H 0.1127 0.0654 0.4078 0.127 Uiso 1 1 calc R
C55 C 0.1539(6) 0.0553(4) 0.5059(8) 0.148(6) Uani 1 1 d .
H31 H 0.1495 0.0123 0.5050 0.177 Uiso 1 1 calc R
C56 C 0.1813(5) 0.0853(4) 0.5647(6) 0.131(4) Uani 1 1 d .
H32 H 0.1956 0.0626 0.6050 0.158 Uiso 1 1 calc R
C57 C 0.1898(3) 0.1491(2) 0.5689(3) 0.0721(18) Uani 1 1 d .
H33 H 0.2087 0.1694 0.6109 0.086 Uiso 1 1 calc R
C58 C 0.0599(2) 0.23437(18) 0.5597(2) 0.0375(11) Uani 1 1 d .
C59 C 0.0086(3) 0.2438(2) 0.4955(2) 0.0458(12) Uani 1 1 d .
H34 H 0.0154 0.2741 0.4682 0.055 Uiso 1 1 calc R
C60 C -0.0520(3) 0.2099(2) 0.4708(3) 0.0620(15) Uani 1 1 d .
H35 H -0.0875 0.2171 0.4267 0.074 Uiso 1 1 calc R
C61 C -0.0620(3) 0.1651(2) 0.5096(3) 0.0669(16) Uani 1 1 d .
H36 H -0.1042 0.1414 0.4921 0.080 Uiso 1 1 calc R
C62 C -0.0118(3) 0.1549(2) 0.5725(3) 0.0661(16) Uani 1 1 d .
H37 H -0.0184 0.1242 0.5995 0.079 Uiso 1 1 calc R
C63 C 0.0497(3) 0.1900(2) 0.5974(2) 0.0535(14) Uani 1 1 d .
H38 H 0.0851 0.1827 0.6416 0.064 Uiso 1 1 calc R
C64 C 0.0974(2) 0.33313(19) 0.6737(2) 0.0354(11) Uani 1 1 d .
C65 C 0.0614(3) 0.3876(2) 0.6624(2) 0.0499(13) Uani 1 1 d .
H39 H 0.0630 0.4148 0.6296 0.060 Uiso 1 1 calc R
C66 C 0.0232(3) 0.4036(3) 0.6974(3) 0.0728(17) Uani 1 1 d .
H40 H -0.0013 0.4413 0.6888 0.087 Uiso 1 1 calc R
C67 C 0.0209(3) 0.3648(3) 0.7447(3) 0.0758(19) Uani 1 1 d .
H41 H -0.0048 0.3756 0.7696 0.091 Uiso 1 1 calc R
C68 C 0.0557(3) 0.3100(3) 0.7561(3) 0.0726(17) Uani 1 1 d .
H42 H 0.0532 0.2827 0.7883 0.087 Uiso 1 1 calc R
C69 C 0.0944(3) 0.2945(2) 0.7212(2) 0.0520(13) Uani 1 1 d .
H43 H 0.1191 0.2568 0.7301 0.062 Uiso 1 1 calc R
C70 C 0.2374(2) 0.40141(19) 0.7480(2) 0.0360(11) Uani 1 1 d .
C71 C 0.2202(3) 0.4517(2) 0.7745(2) 0.0529(14) Uani 1 1 d .
H44 H 0.2077 0.4885 0.7495 0.063 Uiso 1 1 calc R
C72 C 0.2207(3) 0.4496(2) 0.8379(2) 0.0585(15) Uani 1 1 d .
H45 H 0.2071 0.4843 0.8550 0.070 Uiso 1 1 calc R
C73 C 0.2410(3) 0.3976(2) 0.8751(2) 0.0456(13) Uani 1 1 d .
C74 C 0.2597(3) 0.3468(2) 0.8503(2) 0.0451(12) Uani 1 1 d .
H46 H 0.2733 0.3106 0.8761 0.054 Uiso 1 1 calc R
C75 C 0.2584(3) 0.3491(2) 0.7876(2) 0.0429(12) Uani 1 1 d .
H47 H 0.2722 0.3142 0.7708 0.051 Uiso 1 1 calc R
C76 C 0.2426(3) 0.3936(2) 0.9431(3) 0.0540(14) Uani 1 1 d .
C77 C 0.3771(2) 0.46891(19) 0.7779(2) 0.0386(12) Uani 1 1 d .
C78 C 0.4103(3) 0.4133(2) 0.7963(2) 0.0534(14) Uani 1 1 d .
H48 H 0.4030 0.3831 0.7631 0.064 Uiso 1 1 calc R
C79 C 0.4538(3) 0.4014(2) 0.8621(3) 0.0664(16) Uani 1 1 d .
H49 H 0.4766 0.3630 0.8742 0.080 Uiso 1 1 calc R
C80 C 0.4649(3) 0.4434(3) 0.9102(3) 0.0636(15) Uani 1 1 d .
H50 H 0.4948 0.4341 0.9557 0.076 Uiso 1 1 calc R
C81 C 0.4337(3) 0.4986(3) 0.8937(2) 0.0667(16) Uani 1 1 d .
H51 H 0.4425 0.5284 0.9276 0.080 Uiso 1 1 calc R
C82 C 0.3883(3) 0.5121(2) 0.8264(2) 0.0596(15) Uani 1 1 d .
H52 H 0.3656 0.5507 0.8147 0.071 Uiso 1 1 calc R
C83 C 0.4125(2) 0.55907(18) 0.6906(2) 0.0337(11) Uani 1 1 d .
C84 C 0.4237(3) 0.6094(2) 0.7302(2) 0.0515(14) Uani 1 1 d .
H53 H 0.3865 0.6245 0.7399 0.062 Uiso 1 1 calc R
C85 C 0.4897(3) 0.6392(2) 0.7567(3) 0.0615(15) Uani 1 1 d .
H54 H 0.4971 0.6742 0.7842 0.074 Uiso 1 1 calc R
C86 C 0.5420(3) 0.6182(3) 0.7430(3) 0.0645(15) Uani 1 1 d .
H55 H 0.5868 0.6378 0.7615 0.077 Uiso 1 1 calc R
C87 C 0.5312(3) 0.5690(3) 0.7025(3) 0.085(2) Uani 1 1 d .
H56 H 0.5683 0.5548 0.6923 0.102 Uiso 1 1 calc R
C88 C 0.4664(3) 0.5395(2) 0.6763(3) 0.0658(16) Uani 1 1 d .
H57 H 0.4594 0.5052 0.6480 0.079 Uiso 1 1 calc R
C89 C 0.3103(3) 0.60796(18) 0.5462(2) 0.0384(12) Uani 1 1 d .
C90 C 0.2982(3) 0.6495(2) 0.5861(2) 0.0634(16) Uani 1 1 d .
H58 H 0.2738 0.6375 0.6118 0.076 Uiso 1 1 calc R
C91 C 0.3217(4) 0.7098(2) 0.5895(3) 0.087(2) Uani 1 1 d .
H59 H 0.3140 0.7383 0.6179 0.105 Uiso 1 1 calc R
C92 C 0.3554(4) 0.7273(3) 0.5519(4) 0.098(3) Uani 1 1 d .
H60 H 0.3694 0.7685 0.5530 0.118 Uiso 1 1 calc R
C93 C 0.3693(4) 0.6876(3) 0.5137(3) 0.082(2) Uani 1 1 d .
H61 H 0.3951 0.7001 0.4895 0.098 Uiso 1 1 calc R
C94 C 0.3458(3) 0.6280(2) 0.5093(2) 0.0574(15) Uani 1 1 d .
H62 H 0.3541 0.6003 0.4805 0.069 Uiso 1 1 calc R
O1 O 0.2640(2) 0.43883(15) 0.09747(17) 0.0686(11) Uani 1 1 d .
O2 O 0.2383(2) 0.34056(14) 0.08577(16) 0.0699(12) Uani 1 1 d .
H63 H 0.2413 0.3459 0.0494 0.105 Uiso 1 1 calc R
O3 O 0.2517(2) 0.34478(17) 0.97266(16) 0.0692(11) Uani 1 1 d .
O4 O 0.2367(3) 0.44360(18) 0.96911(18) 0.0928(15) Uani 1 1 d .
H64 H 0.2382 0.4369 1.0072 0.139 Uiso 1 1 calc R
O5 O 0.4365(3) 0.3845(3) 0.6565(3) 0.172(3) Uani 1 1 d .
O6 O 0.3985(7) 0.4074(5) 0.5579(6) 0.136(4) Uani 0.50 1 d P
O7 O 0.4450(3) 0.3146(2) 0.5860(3) 0.1233(18) Uani 1 1 d .
O8 O 0.3384(7) 0.3370(12) 0.5714(11) 0.193(11) Uani 0.50 1 d P
O9 O 0.3358(9) 0.3685(6) 0.5589(7) 0.121(7) Uani 0.50 1 d P
O10 O 0.0059(3) 0.4700(2) 0.4055(3) 0.149(2) Uani 1 1 d .
O11 O 0.1157(4) 0.4690(4) 0.4953(4) 0.243(5) Uani 1 1 d .
O12 O 0.0244(5) 0.4026(3) 0.4924(4) 0.220(4) Uani 1 1 d .
O13 O 0.0723(3) 0.3843(2) 0.4187(3) 0.129(2) Uani 1 1 d .
Cl1 Cl 0.40259(9) 0.35270(7) 0.60309(8) 0.0711(5) Uani 1 1 d .
Cl2 Cl 0.05755(11) 0.43378(10) 0.45649(11) 0.1107(7) Uani 1 1 d .
O14 O 0.3729(8) 0.3114(6) 0.6456(8) 0.140(4) Uani 0.50 1 d P

loop_
_atom_site_aniso_label
_atom_site_aniso_U_11
_atom_site_aniso_U_22
_atom_site_aniso_U_33
_atom_site_aniso_U_23
_atom_site_aniso_U_13
_atom_site_aniso_U_12
N1 0.050(2) 0.026(2) 0.0209(19) 0.0061(15) 0.0193(18) 0.0015(17)
N2 0.051(3) 0.028(2) 0.0261(19) -0.0049(16) 0.0239(19) 0.0017(17)
N3 0.051(3) 0.035(2) 0.0218(19) -0.0005(17) 0.0231(19) -0.0072(18)
N4 0.046(2) 0.039(2) 0.021(2) -0.0087(17) 0.0174(18) -0.0118(18)
C1 0.047(3) 0.032(3) 0.027(3) 0.000(2) 0.025(2) -0.006(2)
C2 0.049(3) 0.030(2) 0.021(2) 0.003(2) 0.021(2) 0.001(2)
C3 0.044(3) 0.036(2) 0.017(2) 0.002(2) 0.017(2) -0.004(2)
C4 0.038(3) 0.035(3) 0.017(2) 0.004(2) 0.012(2) -0.002(2)
C5 0.045(3) 0.034(2) 0.027(2) -0.002(2) 0.020(2) -0.005(2)
C6 0.044(3) 0.040(3) 0.023(2) -0.005(2) 0.021(2) -0.002(2)
C7 0.039(3) 0.033(2) 0.031(2) -0.006(2) 0.023(2) -0.002(2)
C8 0.045(3) 0.033(2) 0.030(2) -0.010(2) 0.022(2) -0.004(2)
C9 0.044(3) 0.030(2) 0.025(2) -0.001(2) 0.019(2) -0.001(2)
C10 0.036(3) 0.035(2) 0.028(2) -0.002(2) 0.018(2) -0.004(2)
C11 0.047(3) 0.029(2) 0.031(2) 0.002(2) 0.024(2) -0.001(2)
C12 0.036(3) 0.034(2) 0.021(2) 0.007(2) 0.013(2) -0.001(2)
C13 0.041(3) 0.034(2) 0.021(2) 0.006(2) 0.016(2) 0.000(2)
C14 0.046(3) 0.038(2) 0.022(2) 0.006(2) 0.018(2) 0.003(2)
C15 0.046(3) 0.032(2) 0.023(2) 0.004(2) 0.019(2) -0.001(2)
C16 0.043(3) 0.039(2) 0.016(2) -0.002(2) 0.016(2) 0.004(2)
C17 0.046(3) 0.032(2) 0.019(2) -0.003(2) 0.015(2) 0.001(2)
C18 0.045(3) 0.030(2) 0.019(2) 0.000(2) 0.013(2) 0.000(2)
C19 0.039(3) 0.029(2) 0.028(3) -0.006(2) 0.018(2) 0.000(2)
C20 0.047(3) 0.029(2) 0.025(2) 0.000(2) 0.017(2) 0.001(2)
C21 0.043(3) 0.039(3) 0.024(2) 0.001(2) 0.008(2) 0.009(2)
C22 0.060(4) 0.052(3) 0.059(3) -0.007(3) 0.031(3) 0.003(3)
C23 0.060(4) 0.075(4) 0.083(4) -0.034(4) 0.029(4) 0.007(3)
C24 0.102(5) 0.032(3) 0.066(4) 0.000(3) 0.022(4) 0.020(3)
C25 0.117(6) 0.045(3) 0.065(4) 0.003(3) 0.035(4) 0.017(3)
C26 0.086(4) 0.031(3) 0.056(3) 0.004(3) 0.032(3) 0.009(3)
C27 0.048(3) 0.034(2) 0.027(3) -0.004(2) 0.016(2) 0.007(2)
C28 0.076(4) 0.047(3) 0.031(3) 0.006(2) 0.022(3) -0.009(3)
C29 0.094(5) 0.059(3) 0.032(3) 0.011(3) 0.013(3) -0.005(3)
C30 0.102(6) 0.069(4) 0.041(3) 0.006(3) 0.003(4) -0.003(4)
C31 0.074(4) 0.069(4) 0.053(4) -0.009(3) 0.000(3) -0.020(3)
C32 0.061(4) 0.051(3) 0.040(3) 0.003(3) 0.015(3) -0.012(3)
C33 0.048(3) 0.032(2) 0.024(2) 0.000(2) 0.022(2) 0.006(2)
C34 0.055(3) 0.037(3) 0.036(3) -0.004(2) 0.030(3) -0.002(2)
C35 0.067(4) 0.043(3) 0.033(3) 0.004(2) 0.031(3) -0.008(2)
C36 0.065(4) 0.044(3) 0.024(3) 0.003(2) 0.028(3) 0.004(2)
C37 0.070(4) 0.035(3) 0.029(3) -0.007(2) 0.021(3) 0.001(2)
C38 0.051(3) 0.034(2) 0.032(3) 0.000(2) 0.020(2) -0.005(2)
C39 0.073(4) 0.039(3) 0.034(3) 0.001(3) 0.026(3) 0.008(3)
C40 0.050(3) 0.035(2) 0.036(3) 0.000(2) 0.027(3) 0.000(2)
C41 0.068(4) 0.051(3) 0.073(4) -0.008(3) 0.047(3) -0.004(3)
C42 0.066(4) 0.069(4) 0.133(6) -0.011(4) 0.071(5) -0.008(3)
C43 0.113(6) 0.063(4) 0.139(6) 0.009(4) 0.105(6) 0.015(4)
C44 0.123(6) 0.049(3) 0.085(4) -0.009(3) 0.080(5) 0.005(4)
C45 0.073(4) 0.049(3) 0.058(3) -0.015(3) 0.051(3) -0.005(3)
C46 0.042(3) 0.030(2) 0.052(3) -0.002(2) 0.026(3) 0.004(2)
C47 0.064(4) 0.040(3) 0.067(4) -0.008(3) 0.038(3) -0.004(3)
C48 0.088(6) 0.034(3) 0.159(7) -0.009(4) 0.076(6) 0.003(3)
C49 0.078(6) 0.053(4) 0.170(9) 0.041(6) 0.055(6) 0.024(4)
C50 0.075(5) 0.070(4) 0.100(5) 0.040(4) 0.017(4) 0.028(4)
C51 0.062(4) 0.056(3) 0.057(4) 0.007(3) 0.019(3) 0.004(3)
C52 0.061(4) 0.031(3) 0.077(4) -0.006(3) 0.050(3) -0.005(2)
C53 0.076(4) 0.049(3) 0.115(5) -0.025(3) 0.072(4) -0.023(3)
C54 0.130(7) 0.057(5) 0.187(9) -0.059(5) 0.122(7) -0.038(5)
C55 0.149(9) 0.045(5) 0.327(18) -0.027(7) 0.176(12) -0.013(5)
C56 0.148(9) 0.062(5) 0.241(12) 0.078(6) 0.138(9) 0.034(5)
C57 0.097(5) 0.046(3) 0.104(5) 0.033(3) 0.072(4) 0.016(3)
C58 0.047(3) 0.039(3) 0.035(3) -0.006(2) 0.026(3) -0.006(2)
C59 0.057(4) 0.050(3) 0.030(3) -0.009(2) 0.018(3) -0.009(3)
C60 0.056(4) 0.075(4) 0.046(3) -0.014(3) 0.013(3) -0.019(3)
C61 0.067(4) 0.068(4) 0.069(4) -0.029(3) 0.032(4) -0.032(3)
C62 0.090(5) 0.058(3) 0.057(4) -0.004(3) 0.039(4) -0.023(3)
C63 0.055(4) 0.066(3) 0.037(3) 0.004(3) 0.017(3) -0.028(3)
C64 0.041(3) 0.044(3) 0.027(2) -0.003(2) 0.020(2) -0.009(2)
C65 0.059(4) 0.058(3) 0.042(3) -0.005(3) 0.031(3) -0.003(3)
C66 0.067(4) 0.090(4) 0.081(4) -0.027(4) 0.049(4) -0.005(3)
C67 0.056(4) 0.120(5) 0.074(4) -0.046(4) 0.049(4) -0.022(4)
C68 0.078(5) 0.103(5) 0.062(4) 0.001(4) 0.055(4) -0.016(4)
C69 0.058(4) 0.066(3) 0.044(3) 0.000(3) 0.033(3) -0.004(3)
C70 0.046(3) 0.037(3) 0.026(2) -0.006(2) 0.016(2) -0.012(2)
C71 0.084(4) 0.046(3) 0.042(3) -0.004(2) 0.040(3) -0.007(3)
C72 0.106(5) 0.039(3) 0.051(3) -0.008(3) 0.053(3) -0.008(3)
C73 0.063(4) 0.049(3) 0.033(3) -0.008(3) 0.028(3) -0.017(3)
C74 0.057(3) 0.052(3) 0.029(3) 0.001(2) 0.022(3) -0.008(2)
C75 0.057(3) 0.046(3) 0.025(3) -0.003(2) 0.018(2) -0.003(2)
C76 0.081(4) 0.048(3) 0.045(3) -0.015(3) 0.040(3) -0.013(3)
C77 0.050(3) 0.040(3) 0.028(3) -0.011(2) 0.019(2) -0.017(2)
C78 0.074(4) 0.040(3) 0.030(3) 0.000(2) 0.008(3) -0.005(3)
C79 0.075(4) 0.058(3) 0.039(3) 0.011(3) -0.002(3) 0.012(3)
C80 0.081(4) 0.075(4) 0.028(3) 0.011(3) 0.016(3) 0.002(3)
C81 0.083(4) 0.080(4) 0.024(3) -0.012(3) 0.011(3) 0.007(3)
C82 0.094(5) 0.054(3) 0.029(3) -0.005(3) 0.024(3) -0.002(3)
C83 0.040(3) 0.033(2) 0.026(2) 0.001(2) 0.013(2) -0.001(2)
C84 0.058(4) 0.055(3) 0.045(3) -0.027(3) 0.026(3) -0.025(3)
C85 0.071(4) 0.068(3) 0.049(3) -0.022(3) 0.029(3) -0.022(3)
C86 0.047(4) 0.076(4) 0.061(4) -0.013(3) 0.015(3) -0.023(3)
C87 0.066(5) 0.089(4) 0.118(5) -0.048(4) 0.056(4) -0.024(4)
C88 0.042(4) 0.065(3) 0.088(4) -0.032(3) 0.026(3) -0.009(3)
C89 0.053(3) 0.032(3) 0.024(2) -0.002(2) 0.011(2) -0.003(2)
C90 0.092(5) 0.043(3) 0.043(3) -0.005(3) 0.018(3) 0.005(3)
C91 0.125(6) 0.030(3) 0.068(4) -0.013(3) 0.005(4) 0.006(3)
C92 0.127(7) 0.047(4) 0.078(5) 0.026(4) 0.003(5) -0.016(4)
C93 0.096(5) 0.065(4) 0.072(4) 0.009(4) 0.024(4) -0.034(4)
C94 0.065(4) 0.061(3) 0.039(3) 0.001(3) 0.015(3) -0.027(3)
O1 0.123(4) 0.056(2) 0.048(2) 0.0009(18) 0.057(2) -0.009(2)
O2 0.138(4) 0.047(2) 0.044(2) -0.0015(18) 0.057(2) 0.000(2)
O3 0.112(3) 0.070(3) 0.040(2) 0.0102(19) 0.047(2) 0.004(2)
O4 0.173(5) 0.080(3) 0.059(2) -0.014(2) 0.082(3) -0.020(3)
O5 0.162(6) 0.175(5) 0.135(5) -0.110(5) 0.023(4) -0.033(4)
O6 0.173(12) 0.099(7) 0.175(11) 0.067(8) 0.112(10) 0.066(8)
O7 0.143(5) 0.107(3) 0.154(5) -0.019(3) 0.097(4) 0.040(3)
O8 0.026(8) 0.32(3) 0.23(2) -0.19(2) 0.056(11) -0.064(11)
O9 0.115(13) 0.120(10) 0.112(10) 0.102(10) 0.034(9) 0.071(9)
O10 0.121(5) 0.136(4) 0.131(4) 0.047(4) -0.001(4) 0.046(4)
O11 0.101(5) 0.272(9) 0.215(7) 0.030(7) -0.066(5) -0.105(6)
O12 0.387(12) 0.150(5) 0.247(8) 0.042(5) 0.255(9) -0.022(6)
O13 0.153(5) 0.118(4) 0.134(4) 0.000(3) 0.078(4) 0.067(4)
Cl1 0.0599(11) 0.0733(10) 0.0662(10) -0.0246(9) 0.0140(9) 0.0085(9)
Cl2 0.0923(16) 0.1237(16) 0.1213(16) 0.0511(14) 0.0510(14) 0.0221(13)
O14 0.149(12) 0.154(10) 0.170(12) -0.019(10) 0.118(11) -0.039(9)

loop_
_atom_type_symbol
_atom_type_description
_atom_type_scat_dispersion_real
_atom_type_scat_dispersion_imag
_atom_type_scat_source
C C 0.0033 0.0016 'International Tables Vol C Tables 4.2.6.8 and 6.1.1.4'
H H 0.0000 0.0000 'International Tables Vol C Tables 4.2.6.8 and 6.1.1.4'
N N 0.0061 0.0033 'International Tables Vol C Tables 4.2.6.8 and 6.1.1.4'
O O 0.0106 0.0060 'International Tables Vol C Tables 4.2.6.8 and 6.1.1.4'
Cl Cl 0.1484 0.1585 'International Tables Vol C Tables 4.2.6.8 and 6.1.1.4'

loop_
_geom_angle_atom_site_label_1
_geom_angle_atom_site_label_2
_geom_angle_atom_site_label_3
_geom_angle
C1 N1 C4 110.0(3)
C6 N2 C9 110.1(3)
C14 N3 C11 110.0(3)
C16 N4 C19 111.2(3)
N1 C1 C20 122.2(4)
N1 C1 C2 107.1(3)
C20 C1 C2 130.6(4)
C3 C2 C1 108.2(3)
C3 C2 C21 128.0(4)
C1 C2 C21 123.0(3)
C2 C3 C4 108.1(3)
C2 C3 C27 127.4(4)
C4 C3 C27 123.5(3)
N1 C4 C5 122.2(4)
N1 C4 C3 106.2(3)
C5 C4 C3 131.3(4)
C4 C5 C6 121.3(3)
C4 C5 C33 119.3(3)
C6 C5 C33 119.4(3)
N2 C6 C7 108.1(3)
N2 C6 C5 121.8(4)
C7 C6 C5 130.2(4)
C8 C7 C6 107.3(3)
C8 C7 C40 126.5(4)
C6 C7 C40 124.9(4)
C7 C8 C9 107.4(3)
C7 C8 C46 126.8(4)
C9 C8 C46 124.7(4)
N2 C9 C10 123.7(4)
N2 C9 C8 107.0(3)
C10 C9 C8 129.4(4)
C11 C10 C9 121.7(4)
C11 C10 C52 119.9(4)
C9 C10 C52 118.2(4)
N3 C11 C10 122.6(4)
N3 C11 C12 106.7(3)
C10 C11 C12 130.3(4)
C13 C12 C11 108.4(4)
C13 C12 C58 126.0(4)
C11 C12 C58 124.5(4)
C12 C13 C14 107.0(3)
C12 C13 C64 127.3(4)
C14 C13 C64 125.0(4)
N3 C14 C15 123.2(4)
N3 C14 C13 107.7(4)
C15 C14 C13 129.0(4)
C16 C15 C14 122.5(3)
C16 C15 C70 119.7(4)
C14 C15 C70 117.7(3)
N4 C16 C15 124.5(4)
N4 C16 C17 106.3(3)
C15 C16 C17 129.2(4)
C18 C17 C16 108.2(3)
C18 C17 C77 125.3(4)
C16 C17 C77 125.5(4)
C17 C18 C19 107.7(4)
C17 C18 C83 124.4(4)
C19 C18 C83 126.6(4)
N4 C19 C20 122.6(4)
N4 C19 C18 106.5(3)
C20 C19 C18 130.8(4)
C19 C20 C1 122.8(4)
C19 C20 C89 119.3(4)
C1 C20 C89 117.9(3)
C22 C21 C26 118.0(4)
C22 C21 C2 119.9(4)
C26 C21 C2 122.1(4)
C21 C22 C23 120.1(5)
C24 C23 C22 119.6(5)
C25 C24 C23 120.1(5)
C24 C25 C26 120.8(6)
C25 C26 C21 121.3(5)
C32 C27 C28 119.1(4)
C32 C27 C3 119.1(4)
C28 C27 C3 121.7(4)
C29 C28 C27 119.5(5)
C30 C29 C28 121.4(5)
C29 C30 C31 119.2(5)
C30 C31 C32 120.0(5)
C31 C32 C27 120.8(5)
C38 C33 C34 117.4(4)
C38 C33 C5 122.0(4)
C34 C33 C5 120.6(4)
C35 C34 C33 121.7(4)
C34 C35 C36 119.4(4)
C37 C36 C35 119.6(4)
C37 C36 C39 121.6(4)
C35 C36 C39 118.7(4)
C36 C37 C38 121.0(4)
C37 C38 C33 120.8(4)
O1 C39 O2 124.9(4)
O1 C39 C36 118.9(4)
O2 C39 C36 116.3(4)
C41 C40 C45 118.5(4)
C41 C40 C7 119.5(4)
C45 C40 C7 122.0(4)
C40 C41 C42 121.6(5)
C43 C42 C41 118.9(6)
C42 C43 C44 121.9(5)
C45 C44 C43 118.7(5)
C44 C45 C40 120.4(5)
C51 C46 C47 118.4(4)
C51 C46 C8 120.0(4)
C47 C46 C8 121.5(4)
C48 C47 C46 119.7(6)
C49 C48 C47 120.2(6)
C48 C49 C50 120.5(6)
C51 C50 C49 118.9(6)
C50 C51 C46 122.2(6)
C53 C52 C57 119.8(5)
C53 C52 C10 120.6(5)
C57 C52 C10 119.4(5)
C52 C53 C54 118.9(7)
C55 C54 C53 122.0(9)
C54 C55 C56 119.2(8)
C55 C56 C57 122.7(9)
C52 C57 C56 117.4(7)
C63 C58 C59 118.9(4)
C63 C58 C12 122.4(4)
C59 C58 C12 118.7(4)
C60 C59 C58 120.3(5)
C59 C60 C61 120.4(5)
C62 C61 C60 119.9(5)
C61 C62 C63 119.4(5)
C58 C63 C62 121.1(5)
C69 C64 C65 118.3(4)
C69 C64 C13 122.5(4)
C65 C64 C13 119.2(4)
C66 C65 C64 121.7(5)
C67 C66 C65 119.4(6)
C66 C67 C68 119.9(5)
C67 C68 C69 120.4(5)
C64 C69 C68 120.4(5)
C71 C70 C75 117.8(4)
C71 C70 C15 121.8(4)
C75 C70 C15 120.3(4)
C70 C71 C72 120.7(4)
C73 C72 C71 120.0(4)
C72 C73 C74 120.5(4)
C72 C73 C76 121.6(4)
C74 C73 C76 118.0(4)
C73 C74 C75 119.3(4)
C74 C75 C70 121.6(4)
O3 C76 O4 122.5(4)
O3 C76 C73 121.3(4)
O4 C76 C73 116.2(5)
C82 C77 C78 119.3(4)
C82 C77 C17 121.0(4)
C78 C77 C17 119.8(4)
C79 C78 C77 120.1(5)
C80 C79 C78 121.1(5)
C79 C80 C81 120.2(5)
C80 C81 C82 120.1(5)
C77 C82 C81 119.2(5)
C84 C83 C88 118.2(4)
C84 C83 C18 122.6(4)
C88 C83 C18 119.0(4)
C83 C84 C85 120.6(5)
C86 C85 C84 119.8(5)
C85 C86 C87 120.3(5)
C86 C87 C88 120.2(5)
C83 C88 C87 120.8(5)
C90 C89 C94 117.5(4)
C90 C89 C20 121.6(4)
C94 C89 C20 120.9(4)
C89 C90 C91 120.4(6)
C92 C91 C90 119.8(6)
C93 C92 C91 121.1(6)
C92 C93 C94 119.7(6)
C89 C94 C93 121.4(5)
Cl1 O6 O9 51.7(5)
O9 O8 Cl1 81(2)
O9 O8 O14 130(3)
Cl1 O8 O14 67.8(10)
O8 O9 Cl1 66.8(17)
O8 O9 O6 126(2)
Cl1 O9 O6 62.9(9)
O8 Cl1 O5 133.4(7)
O8 Cl1 O9 32.4(15)
O5 Cl1 O9 120.5(8)
O8 Cl1 O7 109.7(8)
O5 Cl1 O7 114.4(4)
O9 Cl1 O7 122.7(8)
O8 Cl1 O6 96.0(15)
O5 Cl1 O6 91.4(6)
O9 Cl1 O6 65.4(7)
O7 Cl1 O6 99.1(4)
O8 Cl1 O14 65.5(12)
O5 Cl1 O14 88.3(6)
O9 Cl1 O14 91.6(8)
O7 Cl1 O14 105.8(5)
O6 Cl1 O14 152.8(7)
O11 Cl2 O10 110.1(4)
O11 Cl2 O12 115.4(6)
O10 Cl2 O12 108.9(5)
O11 Cl2 O13 114.8(5)
O10 Cl2 O13 103.6(4)
O12 Cl2 O13 103.2(4)
O8 O14 Cl1 46.7(6)

loop_
_geom_bond_atom_site_label_1
_geom_bond_atom_site_label_2
_geom_bond_distance
N1 C1 1.370(5)
N1 C4 1.378(5)
N2 C6 1.365(5)
N2 C9 1.367(5)
N3 C14 1.361(5)
N3 C11 1.386(5)
N4 C16 1.372(5)
N4 C19 1.374(5)
C1 C20 1.417(6)
C1 C2 1.419(5)
C2 C3 1.361(5)
C2 C21 1.495(6)
C3 C4 1.435(5)
C3 C27 1.498(6)
C4 C5 1.404(5)
C5 C6 1.422(5)
C5 C33 1.465(5)
C6 C7 1.422(5)
C7 C8 1.385(5)
C7 C40 1.483(6)
C8 C9 1.442(6)
C8 C46 1.479(6)
C9 C10 1.411(5)
C10 C11 1.395(5)
C10 C52 1.463(6)
C11 C12 1.419(6)
C12 C13 1.383(5)
C12 C58 1.498(6)
C13 C14 1.433(6)
C13 C64 1.471(6)
C14 C15 1.425(6)
C15 C16 1.386(5)
C15 C70 1.464(5)
C16 C17 1.432(6)
C17 C18 1.384(5)
C17 C77 1.473(6)
C18 C19 1.432(6)
C18 C83 1.478(6)
C19 C20 1.388(5)
C20 C89 1.472(6)
C21 C22 1.366(6)
C21 C26 1.381(6)
C22 C23 1.402(7)
C23 C24 1.383(8)
C24 C25 1.320(8)
C25 C26 1.375(7)
C27 C32 1.383(6)
C27 C28 1.388(6)
C28 C29 1.380(7)
C29 C30 1.373(8)
C30 C31 1.380(7)
C31 C32 1.380(7)
C33 C38 1.384(5)
C33 C34 1.399(6)
C34 C35 1.372(6)
C35 C36 1.390(6)
C36 C37 1.358(6)
C36 C39 1.498(6)
C37 C38 1.383(6)
C39 O1 1.247(5)
C39 O2 1.251(5)
C40 C41 1.365(6)
C40 C45 1.390(6)
C41 C42 1.377(7)
C42 C43 1.341(8)
C43 C44 1.380(8)
C44 C45 1.375(7)
C46 C51 1.377(7)
C46 C47 1.393(6)
C47 C48 1.390(8)
C48 C49 1.368(10)
C49 C50 1.383(9)
C50 C51 1.368(7)
C52 C53 1.380(7)
C52 C57 1.389(7)
C53 C54 1.407(8)
C54 C55 1.326(13)
C55 C56 1.344(14)
C56 C57 1.411(9)
C58 C63 1.358(6)
C58 C59 1.377(6)
C59 C60 1.366(7)
C60 C61 1.379(7)
C61 C62 1.351(8)
C62 C63 1.394(7)
C64 C69 1.373(6)
C64 C65 1.380(6)
C65 C66 1.375(7)
C66 C67 1.367(8)
C67 C68 1.373(8)
C68 C69 1.381(7)
C70 C71 1.371(6)
C70 C75 1.396(6)
C71 C72 1.396(6)
C72 C73 1.365(6)
C73 C74 1.372(6)
C73 C76 1.489(6)
C74 C75 1.375(6)
C76 O3 1.229(5)
C76 O4 1.271(5)
C77 C82 1.376(6)
C77 C78 1.379(6)
C78 C79 1.368(6)
C79 C80 1.350(7)
C80 C81 1.352(7)
C81 C82 1.409(7)
C83 C84 1.367(6)
C83 C88 1.367(6)
C84 C85 1.409(7)
C85 C86 1.336(7)
C86 C87 1.359(7)
C87 C88 1.385(7)
C89 C90 1.367(6)
C89 C94 1.389(6)
C90 C91 1.405(8)
C91 C92 1.355(9)
C92 C93 1.330(9)
C93 C94 1.389(7)
O5 Cl1 1.289(5)
O6 Cl1 1.542(10)
O6 O9 1.57(2)
O7 Cl1 1.386(4)
O8 O9 0.74(3)
O8 Cl1 1.265(12)
O8 O14 1.58(2)
O9 Cl1 1.359(14)
O10 Cl2 1.421(5)
O11 Cl2 1.385(6)
O12 Cl2 1.434(5)
O13 Cl2 1.482(5)
Cl1 O14 1.611(11)

loop_
_geom_torsion_atom_site_label_1
_geom_torsion_atom_site_label_2
_geom_torsion_atom_site_label_3
_geom_torsion_atom_site_label_4
_geom_torsion
C4 N1 C1 C20 -172.0(4)
C4 N1 C1 C2 5.7(5)
N1 C1 C2 C3 -3.3(5)
C20 C1 C2 C3 174.1(4)
N1 C1 C2 C21 167.5(4)
C20 C1 C2 C21 -15.1(7)
C1 C2 C3 C4 -0.2(5)
C21 C2 C3 C4 -170.4(4)
C1 C2 C3 C27 168.5(4)
C21 C2 C3 C27 -1.8(7)
C1 N1 C4 C5 169.1(4)
C1 N1 C4 C3 -5.8(4)
C2 C3 C4 N1 3.6(5)
C27 C3 C4 N1 -165.6(4)
C2 C3 C4 C5 -170.6(4)
C27 C3 C4 C5 20.2(7)
N1 C4 C5 C6 32.9(6)
C3 C4 C5 C6 -153.6(4)
N1 C4 C5 C33 -145.8(4)
C3 C4 C5 C33 27.6(7)
C9 N2 C6 C7 -3.9(5)
C9 N2 C6 C5 176.1(4)
C4 C5 C6 N2 30.6(6)
C33 C5 C6 N2 -150.6(4)
C4 C5 C6 C7 -149.3(5)
C33 C5 C6 C7 29.4(7)
N2 C6 C7 C8 2.8(5)
C5 C6 C7 C8 -177.2(4)
N2 C6 C7 C40 -165.0(4)
C5 C6 C7 C40 15.0(7)
C6 C7 C8 C9 -0.7(5)
C40 C7 C8 C9 166.8(4)
C6 C7 C8 C46 -168.9(4)
C40 C7 C8 C46 -1.3(7)
C6 N2 C9 C10 -175.8(4)
C6 N2 C9 C8 3.5(5)
C7 C8 C9 N2 -1.6(5)
C46 C8 C9 N2 166.9(4)
C7 C8 C9 C10 177.6(4)
C46 C8 C9 C10 -14.0(7)
N2 C9 C10 C11 -32.2(6)
C8 C9 C10 C11 148.8(4)
N2 C9 C10 C52 152.8(4)
C8 C9 C10 C52 -26.2(7)
C14 N3 C11 C10 -168.2(4)
C14 N3 C11 C12 5.5(5)
C9 C10 C11 N3 -27.1(6)
C52 C10 C11 N3 147.8(4)
C9 C10 C11 C12 160.9(4)
C52 C10 C11 C12 -24.2(7)
N3 C11 C12 C13 -3.3(4)
C10 C11 C12 C13 169.6(4)
N3 C11 C12 C58 165.1(4)
C10 C11 C12 C58 -22.0(7)
C11 C12 C13 C14 0.1(4)
C58 C12 C13 C14 -168.1(4)
C11 C12 C13 C64 171.1(4)
C58 C12 C13 C64 2.9(7)
C11 N3 C14 C15 170.7(4)
C11 N3 C14 C13 -5.4(5)
C12 C13 C14 N3 3.2(4)
C64 C13 C14 N3 -168.0(4)
C12 C13 C14 C15 -172.5(4)
C64 C13 C14 C15 16.2(7)
N3 C14 C15 C16 26.7(6)
C13 C14 C15 C16 -158.1(4)
N3 C14 C15 C70 -152.5(4)
C13 C14 C15 C70 22.7(7)
C19 N4 C16 C15 175.2(4)
C19 N4 C16 C17 -4.2(4)
C14 C15 C16 N4 25.0(6)
C70 C15 C16 N4 -155.8(4)
C14 C15 C16 C17 -155.7(4)
C70 C15 C16 C17 23.5(7)
N4 C16 C17 C18 2.8(4)
C15 C16 C17 C18 -176.6(4)
N4 C16 C17 C77 -166.3(4)
C15 C16 C17 C77 14.2(7)
C16 C17 C18 C19 -0.5(5)
C77 C17 C18 C19 168.7(4)
C16 C17 C18 C83 -167.9(4)
C77 C17 C18 C83 1.3(6)
C16 N4 C19 C20 -173.1(4)
C16 N4 C19 C18 4.0(4)
C17 C18 C19 N4 -2.1(4)
C83 C18 C19 N4 165.0(4)
C17 C18 C19 C20 174.7(4)
C83 C18 C19 C20 -18.3(7)
N4 C19 C20 C1 -25.6(6)
C18 C19 C20 C1 158.1(4)
N4 C19 C20 C89 154.7(4)
C18 C19 C20 C89 -21.6(7)
N1 C1 C20 C19 -31.4(6)
C2 C1 C20 C19 151.5(4)
N1 C1 C20 C89 148.3(4)
C2 C1 C20 C89 -28.8(7)
C3 C2 C21 C22 112.6(5)
C1 C2 C21 C22 -56.4(6)
C3 C2 C21 C26 -67.3(7)
C1 C2 C21 C26 123.7(5)
C26 C21 C22 C23 0.2(7)
C2 C21 C22 C23 -179.7(5)
C21 C22 C23 C24 -1.6(8)
C22 C23 C24 C25 2.3(9)
C23 C24 C25 C26 -1.6(10)
C24 C25 C26 C21 0.1(9)
C22 C21 C26 C25 0.6(7)
C2 C21 C26 C25 -179.5(5)
C2 C3 C27 C32 -112.0(5)
C4 C3 C27 C32 55.0(6)
C2 C3 C27 C28 65.5(6)
C4 C3 C27 C28 -127.5(4)
C32 C27 C28 C29 0.0(7)
C3 C27 C28 C29 -177.6(4)
C27 C28 C29 C30 0.1(8)
C28 C29 C30 C31 0.0(9)
C29 C30 C31 C32 -0.2(9)
C30 C31 C32 C27 0.3(9)
C28 C27 C32 C31 -0.2(7)
C3 C27 C32 C31 177.4(5)
C4 C5 C33 C38 -146.0(4)
C6 C5 C33 C38 35.3(6)
C4 C5 C33 C34 34.2(6)
C6 C5 C33 C34 -144.5(4)
C38 C33 C34 C35 2.5(6)
C5 C33 C34 C35 -177.7(4)
C33 C34 C35 C36 -2.9(7)
C34 C35 C36 C37 0.9(7)
C34 C35 C36 C39 179.5(4)
C35 C36 C37 C38 1.3(7)
C39 C36 C37 C38 -177.2(4)
C36 C37 C38 C33 -1.7(7)
C34 C33 C38 C37 -0.2(6)
C5 C33 C38 C37 -180.0(4)
C37 C36 C39 O1 163.7(5)
C35 C36 C39 O1 -14.8(7)
C37 C36 C39 O2 -15.8(7)
C35 C36 C39 O2 165.7(5)
C8 C7 C40 C41 -109.9(5)
C6 C7 C40 C41 55.6(6)
C8 C7 C40 C45 67.0(6)
C6 C7 C40 C45 -127.5(5)
C45 C40 C41 C42 2.5(8)
C7 C40 C41 C42 179.5(5)
C40 C41 C42 C43 -2.5(9)
C41 C42 C43 C44 1.9(10)
C42 C43 C44 C45 -1.3(10)
C43 C44 C45 C40 1.2(8)
C41 C40 C45 C44 -1.8(7)
C7 C40 C45 C44 -178.8(5)
C7 C8 C46 C51 114.8(5)
C9 C8 C46 C51 -51.4(7)
C7 C8 C46 C47 -69.4(6)
C9 C8 C46 C47 124.4(5)
C51 C46 C47 C48 -2.3(7)
C8 C46 C47 C48 -178.1(5)
C46 C47 C48 C49 2.8(9)
C47 C48 C49 C50 -1.6(10)
C48 C49 C50 C51 -0.1(10)
C49 C50 C51 C46 0.7(9)
C47 C46 C51 C50 0.5(8)
C8 C46 C51 C50 176.5(5)
C11 C10 C52 C53 140.9(5)
C9 C10 C52 C53 -44.0(6)
C11 C10 C52 C57 -43.4(6)
C9 C10 C52 C57 131.7(5)
C57 C52 C53 C54 -0.7(8)
C10 C52 C53 C54 175.0(5)
C52 C53 C54 C55 -0.9(11)
C53 C54 C55 C56 1.6(14)
C54 C55 C56 C57 -0.7(15)
C53 C52 C57 C56 1.5(8)
C10 C52 C57 C56 -174.2(5)
C55 C56 C57 C52 -0.9(11)
C13 C12 C58 C63 -68.2(6)
C11 C12 C58 C63 125.4(5)
C13 C12 C58 C59 109.2(5)
C11 C12 C58 C59 -57.1(6)
C63 C58 C59 C60 1.3(7)
C12 C58 C59 C60 -176.2(4)
C58 C59 C60 C61 -1.0(7)
C59 C60 C61 C62 0.3(8)
C60 C61 C62 C63 0.0(8)
C59 C58 C63 C62 -1.0(7)
C12 C58 C63 C62 176.4(4)
C61 C62 C63 C58 0.4(8)
C12 C13 C64 C69 70.2(6)
C14 C13 C64 C69 -120.4(5)
C12 C13 C64 C65 -110.9(5)
C14 C13 C64 C65 58.5(6)
C69 C64 C65 C66 0.0(7)
C13 C64 C65 C66 -178.9(5)
C64 C65 C66 C67 0.2(8)
C65 C66 C67 C68 -0.9(9)
C66 C67 C68 C69 1.4(9)
C65 C64 C69 C68 0.5(7)
C13 C64 C69 C68 179.4(5)
C67 C68 C69 C64 -1.2(8)
C16 C15 C70 C71 53.5(6)
C14 C15 C70 C71 -127.3(5)
C16 C15 C70 C75 -125.7(5)
C14 C15 C70 C75 53.5(6)
C75 C70 C71 C72 -2.8(7)
C15 C70 C71 C72 178.0(5)
C70 C71 C72 C73 2.3(8)
C71 C72 C73 C74 -1.1(8)
C71 C72 C73 C76 179.7(5)
C72 C73 C74 C75 0.6(7)
C76 C73 C74 C75 179.8(4)
C73 C74 C75 C70 -1.2(7)
C71 C70 C75 C74 2.2(7)
C15 C70 C75 C74 -178.5(4)
C72 C73 C76 O3 170.2(5)
C74 C73 C76 O3 -9.0(8)
C72 C73 C76 O4 -12.1(8)
C74 C73 C76 O4 168.7(5)
C18 C17 C77 C82 67.9(6)
C16 C17 C77 C82 -124.8(5)
C18 C17 C77 C78 -110.8(5)
C16 C17 C77 C78 56.5(6)
C82 C77 C78 C79 0.1(8)
C17 C77 C78 C79 178.8(5)
C77 C78 C79 C80 0.2(9)
C78 C79 C80 C81 -0.9(9)
C79 C80 C81 C82 1.3(9)
C78 C77 C82 C81 0.3(7)
C17 C77 C82 C81 -178.4(5)
C80 C81 C82 C77 -1.0(9)
C17 C18 C83 C84 -76.9(6)
C19 C18 C83 C84 118.1(5)
C17 C18 C83 C88 98.4(5)
C19 C18 C83 C88 -66.6(6)
C88 C83 C84 C85 -1.5(7)
C18 C83 C84 C85 173.8(4)
C83 C84 C85 C86 0.1(8)
C84 C85 C86 C87 1.3(9)
C85 C86 C87 C88 -1.2(10)
C84 C83 C88 C87 1.6(8)
C18 C83 C88 C87 -173.9(5)
C86 C87 C88 C83 -0.2(10)
C19 C20 C89 C90 -46.0(6)
C1 C20 C89 C90 134.2(5)
C19 C20 C89 C94 135.2(5)
C1 C20 C89 C94 -44.5(6)
C94 C89 C90 C91 -0.5(7)
C20 C89 C90 C91 -179.3(5)
C89 C90 C91 C92 1.2(9)
C90 C91 C92 C93 -2.6(10)
C91 C92 C93 C94 3.3(10)
C90 C89 C94 C93 1.1(7)
C20 C89 C94 C93 179.9(5)
C92 C93 C94 C89 -2.6(9)
O14 O8 O9 Cl1 50(2)
Cl1 O8 O9 O6 22(3)
O14 O8 O9 O6 73(4)
Cl1 O6 O9 O8 -23(3)
O9 O8 Cl1 O5 79(3)
O14 O8 Cl1 O5 -61.6(19)
O14 O8 Cl1 O9 -141(2)
O9 O8 Cl1 O7 -120(2)
O14 O8 Cl1 O7 98.8(7)
O9 O8 Cl1 O6 -18(2)
O14 O8 Cl1 O6 -159.2(8)
O9 O8 Cl1 O14 141(2)
O6 O9 Cl1 O8 -160(3)
O8 O9 Cl1 O5 -124(2)
O6 O9 Cl1 O5 76.1(8)
O8 O9 Cl1 O7 75(2)
O6 O9 Cl1 O7 -85.0(8)
O8 O9 Cl1 O6 160(3)
O8 O9 Cl1 O14 -35(2)
O6 O9 Cl1 O14 165.1(7)
O9 O6 Cl1 O8 10.7(13)
O9 O6 Cl1 O5 -123.2(9)
O9 O6 Cl1 O7 121.9(9)
O9 O6 Cl1 O14 -34.2(18)
O9 O8 O14 Cl1 -55(3)
O5 Cl1 O14 O8 140.3(10)
O9 Cl1 O14 O8 19.8(14)
O7 Cl1 O14 O8 -104.9(10)
O6 Cl1 O14 O8 51(2)

loop_
_platon_squeeze_void_nr
_platon_squeeze_void_average_x
_platon_squeeze_void_average_y
_platon_squeeze_void_average_z
_platon_squeeze_void_volume
_platon_squeeze_void_count_electrons
_platon_squeeze_void_content
1 0.000 -0.001 0.000 1385 339 ' '
2 0.500 0.154 0.500 1385 339 ' '
